data_2206441
loop_
_publ_author_name
'Fu, Yun-Long'
'Xu, Zhi-Wei'
'Ren, Jia-Lin'
'Ng, Seik Weng'

_publ_section_title
;
 Tetrapyridinium tetrasulfatozirconate(IV) monohydrate
;
_journal_coeditor_code HB6238
_journal_issue 8
_journal_name_full 'Acta Crystallographica Section E'
_journal_page_first m1520
_journal_page_last m1522
_journal_paper_doi 10.1107/S1600536805021409
_journal_volume 61
_journal_year 2005
_chemical_formula_iupac '(C5 H6 N)4 [Zr (S O4)4], H2 O'
_chemical_formula_moiety '4C5 H6 N+, Zr S4 O16 4-, H2 O'
_chemical_formula_structural '4C5 H6 N+, Zr S4 O16 4-, H2 O'
_chemical_formula_sum 'C20 H26 N4 O17 S4 Zr'
_chemical_formula_weight 813.91
_chemical_name_systematic
;
Tetrapyridinium tetrasulfatozirconate(IV) monohydrate
;
_space_group_IT_number 36
_symmetry_cell_setting orthorhombic
_symmetry_space_group_name_Hall 'C 2c -2'
_symmetry_space_group_name_H-M 'C m c 21'
_atom_sites_solution_hydrogens geom
_atom_sites_solution_primary direct
_atom_sites_solution_secondary difmap
_audit_creation_method SHELXL-97
_cell_angle_alpha 90.00
_cell_angle_beta 90.00
_cell_angle_gamma 90.00
_cell_formula_units_Z 4
_cell_length_a 11.3550(10)
_cell_length_b 17.568(2)
_cell_length_c 16.102(2)
_cell_measurement_reflns_used 1681
_cell_measurement_temperature 295(2)
_cell_measurement_theta_max 21.2
_cell_measurement_theta_min 2.3
_cell_volume 3212.1(6)
_computing_cell_refinement 'SAINT (Bruker, 2002)'
_computing_data_collection 'SMART (Bruker, 2002)'
_computing_data_reduction SAINT
_computing_molecular_graphics 'ORTEPII (Johnson, 1976)'
_computing_publication_material SHELXL97
_computing_structure_refinement 'SHELXL97 (Sheldrick, 1997)'
_computing_structure_solution 'SHELXS97 (Sheldrick, 1997)'
_diffrn_ambient_temperature 295(2)
_diffrn_measured_fraction_theta_full 0.99
_diffrn_measured_fraction_theta_max 0.99
_diffrn_measurement_device_type 'Bruker APEX area-detector'
_diffrn_measurement_method '\f and \w'
_diffrn_radiation_monochromator graphite
_diffrn_radiation_source 'fine-focus sealed tube'
_diffrn_radiation_type MoK\a
_diffrn_radiation_wavelength 0.71073
_diffrn_reflns_av_R_equivalents 0.0526
_diffrn_reflns_av_sigmaI/netI 0.0705
_diffrn_reflns_limit_h_max 12
_diffrn_reflns_limit_h_min -14
_diffrn_reflns_limit_k_max 21
_diffrn_reflns_limit_k_min -22
_diffrn_reflns_limit_l_max 20
_diffrn_reflns_limit_l_min -20
_diffrn_reflns_number 9733
_diffrn_reflns_theta_full 27.5
_diffrn_reflns_theta_max 27.5
_diffrn_reflns_theta_min 2.3
_diffrn_standards_decay_% 0
_diffrn_standards_interval_count 0
_diffrn_standards_interval_time 0
_diffrn_standards_number 0
_exptl_absorpt_coefficient_mu 0.682
_exptl_absorpt_correction_T_max 0.955
_exptl_absorpt_correction_T_min 0.768
_exptl_absorpt_correction_type multi-scan
_exptl_absorpt_process_details '(SADABS; Sheldrick, 1996)'
_exptl_crystal_colour colorless
_exptl_crystal_density_diffrn 1.683
_exptl_crystal_density_method 'not measured'
_exptl_crystal_description block
_exptl_crystal_F_000 1656
_exptl_crystal_size_max 0.17
_exptl_crystal_size_mid 0.12
_exptl_crystal_size_min 0.07
_refine_diff_density_max 0.80
_refine_diff_density_min -0.55
_refine_ls_abs_structure_details 'Flack (1983) 1783 Friedel pairs'
_refine_ls_abs_structure_Flack -0.04(8)
_refine_ls_extinction_method none
_refine_ls_goodness_of_fit_ref 1.01
_refine_ls_hydrogen_treatment constr
_refine_ls_matrix_type full
_refine_ls_number_parameters 226
_refine_ls_number_reflns 3766
_refine_ls_number_restraints 106
_refine_ls_restrained_S_all 1.03
_refine_ls_R_factor_all 0.075
_refine_ls_R_factor_gt 0.055
_refine_ls_shift/su_max 0.001
_refine_ls_shift/su_mean 0.000
_refine_ls_structure_factor_coef Fsqd
_refine_ls_weighting_details 'calc w = 1/[\s^2^(Fo^2^)+(0.0816P)^2^] where P = (Fo^2^+2Fc^2^)/3'
_refine_ls_weighting_scheme calc
_refine_ls_wR_factor_gt 0.131
_refine_ls_wR_factor_ref 0.143
_reflns_number_gt 2961
_reflns_number_total 3766
_reflns_threshold_expression I>2\s(I)
_cod_data_source_file hb6238.cif
_cod_data_source_block I
_cod_depositor_comments
;
The following automatic conversions were performed:
'_symmetry_cell_setting' value 'Orthorhombic' changed to 'orthorhombic'
according to '/home/saulius/struct/CIF-dictionaries/cif_core.dic'
dictionary named 'cif_core.dic' version 2.4.1 from 2010-06-29.

Automatic conversion script
Id: cif_fix_enum 1527 2010-12-29 10:47:43Z saulius 

The following automatic conversions were performed:

'_symmetry_cell_setting' value 'Orthorhombic' changed to
'orthorhombic' according to
/home/saulius/struct/CIF-dictionaries/cif_core.dic dictionary named
'cif_core.dic' version 2.4.1 from 2010-06-29.

Automatic conversion script
Id: cif_fix_values 1715 2011-07-08 13:25:40Z adriana 
;
_cod_original_cell_volume 3212.2(6)
_cod_database_code 2206441
_cod_database_fobs_code 2206441

loop_
_symmetry_equiv_pos_as_xyz
'x, y, z'
'-x, -y, z+1/2'
'x, -y, z+1/2'
'-x, y, z'
'x+1/2, y+1/2, z'
'-x+1/2, -y+1/2, z+1/2'
'x+1/2, -y+1/2, z+1/2'
'-x+1/2, y+1/2, z'

loop_
_atom_site_label
_atom_site_fract_x
_atom_site_fract_y
_atom_site_fract_z
_atom_site_U_iso_or_equiv
_atom_site_adp_type
_atom_site_calc_flag
_atom_site_refinement_flags
_atom_site_occupancy
_atom_site_type_symbol
Zr1 0.5000 0.62620(4) 0.50000(11) 0.02980(19) Uani d S 1 Zr
S1 0.5000 0.57964(13) 0.33051(17) 0.0400(5) Uani d S 1 S
S2 0.5000 0.77279(12) 0.58032(16) 0.0368(5) Uani d S 1 S
S3 0.73205(14) 0.57931(9) 0.54217(14) 0.0424(4) Uani d . 1 S
O1 0.5000 0.6592(4) 0.3689(4) 0.0403(15) Uani d S 1 O
O2 0.5000 0.5331(4) 0.4102(4) 0.0424(15) Uani d S 1 O
O3 0.6066(5) 0.5673(3) 0.2842(3) 0.0595(13) Uani d . 1 O
O4 0.5000 0.7521(3) 0.4882(4) 0.0379(14) Uani d S 1 O
O5 0.5000 0.6933(3) 0.6162(4) 0.0419(15) Uani d S 1 O
O6 0.6049(4) 0.8126(3) 0.6007(3) 0.0520(12) Uani d . 1 O
O7 0.6143(3) 0.5510(2) 0.5726(3) 0.0421(10) Uani d . 1 O
O8 0.6894(4) 0.6411(2) 0.4850(3) 0.0448(12) Uani d . 1 O
O9 0.8023(5) 0.6094(3) 0.6078(4) 0.0629(14) Uani d . 1 O
O10 0.7911(4) 0.5201(3) 0.4961(5) 0.0732(15) Uani d . 1 O
O1w 0.5000 0.9602(10) 0.5311(10) 0.195(7) Uani d S 1 O
H1w 0.4413 0.9872 0.5159 0.234 Uiso d . 1 H
N1 0.5000 0.3999(5) 0.5881(4) 0.076(3) Uani d SDU 1 N
H1n 0.5000 0.4488 0.5895 0.091 Uiso calc SR 1 H
N2 0.6824(7) 0.7910(4) 0.3790(5) 0.100(3) Uani d DU 1 N
H2n 0.6334 0.7663 0.4096 0.120 Uiso calc R 1 H
N3 0.5000 0.9628(7) 0.6899(10) 0.160(7) Uani d SDU 1 N
H3n 0.5000 0.9754 0.6383 0.192 Uiso calc SR 1 H
C1 0.3950(6) 0.3658(4) 0.5871(3) 0.078(3) Uani d DU 1 C
H1 0.3252 0.3935 0.5879 0.094 Uiso calc R 1 H
C2 0.3954(6) 0.2875(4) 0.5849(5) 0.082(3) Uani d DU 1 C
H2 0.3244 0.2611 0.5841 0.098 Uiso calc R 1 H
C3 0.5000 0.2478(6) 0.5839(7) 0.077(3) Uani d SDU 1 C
H3 0.5000 0.1949 0.5824 0.092 Uiso calc SR 1 H
C4 0.7117(7) 0.8614(4) 0.4006(5) 0.081(3) Uani d DU 1 C
H4 0.6795 0.8830 0.4482 0.097 Uiso calc R 1 H
C5 0.7898(7) 0.9028(5) 0.3529(5) 0.077(3) Uani d DU 1 C
H5 0.8111 0.9521 0.3677 0.092 Uiso calc R 1 H
C6 0.8355(7) 0.8687(5) 0.2821(5) 0.087(3) Uani d DU 1 C
H6 0.8875 0.8957 0.2486 0.104 Uiso calc R 1 H
C7 0.8046(7) 0.7948(5) 0.2607(5) 0.089(3) Uani d DU 1 C
H7 0.8359 0.7715 0.2138 0.106 Uiso calc R 1 H
C8 0.7259(7) 0.7569(5) 0.3115(5) 0.093(3) Uani d DU 1 C
H8 0.7031 0.7075 0.2985 0.112 Uiso calc R 1 H
C9 0.3961(9) 0.9529(5) 0.7307(6) 0.117(4) Uani d DU 1 C
H9 0.3251 0.9598 0.7029 0.141 Uiso calc R 1 H
C10 0.3963(11) 0.9325(6) 0.8136(6) 0.114(4) Uani d DU 1 C
H10 0.3249 0.9260 0.8410 0.136 Uiso calc R 1 H
C11 0.5000 0.9215(9) 0.8567(13) 0.176(11) Uani d SDU 1 C
H11 0.5000 0.9074 0.9123 0.211 Uiso calc SR 1 H

loop_
_atom_site_aniso_label
_atom_site_aniso_U_11
_atom_site_aniso_U_22
_atom_site_aniso_U_33
_atom_site_aniso_U_12
_atom_site_aniso_U_13
_atom_site_aniso_U_23
Zr1 0.0294(4) 0.0285(3) 0.0315(3) 0.000 0.000 0.0045(4)
S1 0.0434(13) 0.0396(12) 0.0370(11) 0.000 0.000 -0.0036(9)
S2 0.0382(12) 0.0345(11) 0.0377(11) 0.000 0.000 -0.0025(9)
S3 0.0332(8) 0.0416(8) 0.0526(9) 0.0019(7) -0.0061(7) -0.0031(7)
O1 0.051(4) 0.033(3) 0.037(3) 0.000 0.000 0.003(3)
O2 0.050(4) 0.036(3) 0.042(3) 0.000 0.000 -0.001(3)
O3 0.060(3) 0.070(3) 0.049(3) 0.007(3) 0.012(2) -0.001(2)
O4 0.045(3) 0.028(3) 0.041(4) 0.000 0.000 0.001(3)
O5 0.053(4) 0.038(3) 0.035(3) 0.000 0.000 0.004(3)
O6 0.044(3) 0.049(3) 0.063(3) -0.009(2) -0.007(2) -0.007(2)
O7 0.037(2) 0.038(2) 0.051(3) 0.0002(19) -0.007(2) 0.0129(19)
O8 0.037(2) 0.049(2) 0.048(3) -0.0043(18) 0.003(2) 0.012(2)
O9 0.055(3) 0.065(3) 0.068(3) -0.009(3) -0.021(3) -0.004(3)
O10 0.052(3) 0.066(3) 0.102(4) 0.016(2) -0.003(3) -0.027(4)
O1w 0.27(2) 0.170(15) 0.141(15) 0.000 0.000 0.009(12)
N1 0.104(7) 0.044(5) 0.079(6) 0.000 0.000 -0.001(5)
N2 0.123(7) 0.079(5) 0.098(5) -0.020(5) 0.033(5) 0.009(5)
N3 0.181(11) 0.165(10) 0.134(10) 0.000 0.000 -0.020(8)
C1 0.076(6) 0.069(5) 0.090(6) 0.017(4) 0.008(5) -0.004(4)
C2 0.061(5) 0.066(5) 0.119(6) -0.006(4) -0.003(5) -0.010(5)
C3 0.073(7) 0.051(6) 0.107(8) 0.000 0.000 -0.007(6)
C4 0.101(6) 0.077(5) 0.066(5) -0.006(5) 0.018(5) -0.011(4)
C5 0.082(6) 0.064(5) 0.084(6) -0.012(5) 0.001(5) -0.009(4)
C6 0.071(5) 0.106(6) 0.083(6) -0.021(5) 0.016(5) 0.030(5)
C7 0.087(6) 0.101(6) 0.078(5) 0.005(5) 0.020(5) -0.026(5)
C8 0.108(7) 0.065(5) 0.107(7) -0.020(5) 0.018(6) -0.019(5)
C9 0.101(7) 0.125(7) 0.126(8) -0.008(6) -0.026(7) -0.034(7)
C10 0.089(7) 0.138(8) 0.113(7) -0.015(6) -0.006(6) -0.019(7)
C11 0.171(13) 0.176(13) 0.181(14) 0.000 0.000 -0.005(9)

loop_
_atom_type_symbol
_atom_type_description
_atom_type_scat_dispersion_real
_atom_type_scat_dispersion_imag
_atom_type_scat_source
C C 0.0033 0.0016 'International Tables Vol C Tables 4.2.6.8 and 6.1.1.4'
H H 0.0000 0.0000 'International Tables Vol C Tables 4.2.6.8 and 6.1.1.4'
N N 0.0061 0.0033 'International Tables Vol C Tables 4.2.6.8 and 6.1.1.4'
O O 0.0106 0.0060 'International Tables Vol C Tables 4.2.6.8 and 6.1.1.4'
S S 0.1246 0.1234 'International Tables Vol C Tables 4.2.6.8 and 6.1.1.4'
Zr Zr -2.9673 0.5597 'International Tables Vol C Tables 4.2.6.8 and 6.1.1.4'

loop_
_geom_angle_atom_site_label_1
_geom_angle_atom_site_label_2
_geom_angle_atom_site_label_3
_geom_angle_site_symmetry_1
_geom_angle_site_symmetry_3
_geom_angle
_geom_angle_publ_flag
O1 Zr1 O2 . . 63.8(2) yes
O1 Zr1 O4 . . 69.7(2) yes
O1 Zr1 O5 . . 132.4(2) yes
O1 Zr1 O7 . . 132.4(2) yes
O1 Zr1 O7 . 4_655 132.4(2) no
O1 Zr1 O8 . . 82.00(10) yes
O1 Zr1 O8 . 4_655 82.00(10) no
O2 Zr1 O4 . . 133.6(2) yes
O2 Zr1 O5 . . 163.7(2) yes
O2 Zr1 O7 . . 84.4(2) yes
O2 Zr1 O7 . 4_655 84.4(2) no
O2 Zr1 O8 . . 90.90(10) yes
O2 Zr1 O8 . 4_655 90.90(10) no
O4 Zr1 O5 . . 62.7(2) yes
O4 Zr1 O7 . . 130.3(2) yes
O4 Zr1 O7 . 4_655 130.3(2) no
O4 Zr1 O8 . . 82.60(10) yes
O4 Zr1 O8 . 4_655 82.60(10) no
O5 Zr1 O7 . . 82.5(2) yes
O5 Zr1 O7 4_655 . 82.5(2) no
O5 Zr1 O8 . . 91.70(10) yes
O5 Zr1 O8 . 4_655 91.70(10) no
O7 Zr1 O7 . 4_655 72.6(2) yes
O7 Zr1 O8 . . 63.1(2) yes
O7 Zr1 O8 . 4_655 135.7(2) yes
O7 Zr1 O8 4_655 . 135.7(2) no
O7 Zr1 O8 4_655 4_655 63.1(2) no
O8 Zr1 O8 . 4_655 161.2(2) no
O3 S1 O3 4_655 . 114.7(5) no
O3 S1 O2 4_655 . 110.9(3) no
O3 S1 O2 . . 110.9(3) no
O3 S1 O1 4_655 . 110.3(3) no
O3 S1 O1 . . 110.3(3) no
O2 S1 O1 . . 98.6(3) no
O6 S2 O6 4_655 . 114.0(4) no
O6 S2 O5 4_655 . 111.5(2) no
O6 S2 O5 . . 111.5(2) no
O6 S2 O4 4_655 . 110.0(3) no
O6 S2 O4 . . 110.0(3) no
O5 S2 O4 . . 98.7(3) no
O9 S3 O10 . . 112.9(3) no
O9 S3 O8 . . 111.5(3) no
O10 S3 O8 . . 110.8(4) no
O9 S3 O7 . . 112.1(3) no
O10 S3 O7 . . 109.9(3) no
O8 S3 O7 . . 98.7(2) no
O8 S3 Zr1 . . 49.16(16) no
S1 O1 Zr1 . . 98.5(3) no
S1 O2 Zr1 . . 99.0(3) no
S2 O4 Zr1 . . 98.9(3) no
S2 O5 Zr1 . . 99.7(3) no
S3 O7 Zr1 . . 98.8(2) no
S3 O8 Zr1 . . 99.4(2) no
C1 N1 C1 . 4_655 126.7(10) no
C1 N1 H1n . . 116.7 no
C1 N1 H1n 4_655 . 116.7 no
C4 N2 C8 . . 122.5(8) no
C4 N2 H2n . . 118.7 no
C8 N2 H2n . . 118.7 no
C9 N3 C9 4_655 . 120.1(17) no
C9 N3 H3n 4_655 . 120.0 no
C9 N3 H3n . . 120.0 no
N1 C1 C2 . . 116.5(8) no
N1 C1 H1 . . 121.8 no
C2 C1 H1 . . 121.8 no
C1 C2 C3 . . 120.6(9) no
C1 C2 H2 . . 119.7 no
C3 C2 H2 . . 119.7 no
C2 C3 C2 4_655 . 119.2(11) no
C2 C3 H3 4_655 . 120.4 no
C2 C3 H3 . . 120.4 no
N2 C4 C5 . . 120.4(8) no
N2 C4 H4 . . 119.8 no
C5 C4 H4 . . 119.8 no
C4 C5 C6 . . 118.0(8) no
C4 C5 H5 . . 121.0 no
C6 C5 H5 . . 121.0 no
C5 C6 C7 . . 120.9(8) no
C5 C6 H6 . . 119.6 no
C7 C6 H6 . . 119.6 no
C8 C7 C6 . . 117.8(8) no
C8 C7 H7 . . 121.1 no
C6 C7 H7 . . 121.1 no
N2 C8 C7 . . 120.4(8) no
N2 C8 H8 . . 119.8 no
C7 C8 H8 . . 119.8 no
N3 C9 C10 . . 119.9(14) no
N3 C9 H9 . . 120.1 no
C10 C9 H9 . . 120.1 no
C11 C10 C9 . . 121.5(16) no
C11 C10 H10 . . 119.2 no
C9 C10 H10 . . 119.2 no
C10 C11 C10 . 4_655 117(2) no
C10 C11 H11 . . 121.4 no
C10 C11 H11 4_655 . 121.4 no

loop_
_geom_bond_atom_site_label_1
_geom_bond_atom_site_label_2
_geom_bond_site_symmetry_2
_geom_bond_distance
_geom_bond_publ_flag
Zr1 O1 . 2.189(6) yes
Zr1 O2 . 2.183(6) yes
Zr1 O4 . 2.220(5) yes
Zr1 O5 . 2.211(6) yes
Zr1 O7 . 2.191(4) yes
Zr1 O7 4_655 2.191(4) n
Zr1 O8 . 2.180(4) yes
Zr1 O8 4_655 2.180(4) n
S1 O3 4_655 1.438(5) no
S1 O3 . 1.438(5) no
S1 O2 . 1.521(7) no
S1 O1 . 1.528(7) no
S2 O6 4_655 1.419(4) no
S2 O6 . 1.419(4) no
S2 O5 . 1.512(6) no
S2 O4 . 1.528(6) no
S3 O9 . 1.426(5) no
S3 O10 . 1.443(5) no
S3 O8 . 1.504(4) no
S3 O7 . 1.509(4) no
O1w H1w . 0.85 no
N1 C1 . 1.335(5) no
N1 C1 4_655 1.335(5) no
N1 H1n . 0.8600 no
N2 C4 . 1.329(5) no
N2 C8 . 1.336(5) no
N2 H2n . 0.8600 no
N3 C9 4_655 1.362(5) no
N3 C9 . 1.362(5) no
N3 H3n . 0.8600 no
C1 C2 . 1.375(5) no
C1 H1 . 0.9300 no
C2 C3 . 1.377(5) no
C2 H2 . 0.9300 no
C3 C2 4_655 1.377(5) no
C3 H3 . 0.9300 no
C4 C5 . 1.380(5) no
C4 H4 . 0.9300 no
C5 C6 . 1.388(5) no
C5 H5 . 0.9300 no
C6 C7 . 1.389(5) no
C6 H6 . 0.9300 no
C7 C8 . 1.381(5) no
C7 H7 . 0.9300 no
C8 H8 . 0.9300 no
C9 C10 . 1.381(5) no
C9 H9 . 0.9300 no
C10 C11 . 1.380(5) no
C10 H10 . 0.9300 no
C11 C10 4_655 1.380(5) no
C11 H11 . 0.9300 no

loop_
_geom_hbond_atom_site_label_D
_geom_hbond_atom_site_label_H
_geom_hbond_atom_site_label_A
_geom_hbond_site_symmetry_A
_geom_hbond_distance_DH
_geom_hbond_distance_HA
_geom_hbond_distance_DA
_geom_hbond_angle_DHA
_geom_hbond_publ_flag
O1w H1w O10 5_455 0.85 1.83 2.656(9) 162 yes
N1 H1n O7 . 0.86 2.23 2.965(9) 143 yes
N1 H1n O7 4_655 0.86 2.23 2.965(9) 143 yes
N2 H2n O4 . 0.86 1.99 2.801(9) 157 yes
N3 H3n O1w . 0.86 1.75 2.56(2) 156 yes

loop_
_geom_torsion_atom_site_label_1
_geom_torsion_atom_site_label_2
_geom_torsion_atom_site_label_3
_geom_torsion_atom_site_label_4
_geom_torsion_site_symmetry_1
_geom_torsion_site_symmetry_4
_geom_torsion
_geom_torsion_publ_flag
O3 S1 O1 Zr1 4_655 . 116.1(3) no
O3 S1 O1 Zr1 . . -116.1(3) no
O2 S1 O1 Zr1 . . 0.0 no
O8 Zr1 O1 S1 4_655 . -95.01(12) no
O8 Zr1 O1 S1 . . 95.01(12) no
O2 Zr1 O1 S1 . . 0.0 no
O7 Zr1 O1 S1 4_655 . -53.4(2) no
O7 Zr1 O1 S1 . . 53.4(2) no
O5 Zr1 O1 S1 . . 180.0 no
O4 Zr1 O1 S1 . . 180.0 no
O3 S1 O2 Zr1 4_655 . -115.7(3) no
O3 S1 O2 Zr1 . . 115.7(3) no
O1 S1 O2 Zr1 . . 0.0 no
O8 Zr1 O2 S1 4_655 . 80.64(11) no
O8 Zr1 O2 S1 . . -80.64(11) no
O1 Zr1 O2 S1 . . 0.0 no
O7 Zr1 O2 S1 4_655 . 143.47(11) no
O7 Zr1 O2 S1 . . -143.47(11) no
O5 Zr1 O2 S1 . . 180.000(3) no
O4 Zr1 O2 S1 . . 0.0 no
O6 S2 O4 Zr1 4_655 . -116.8(2) no
O6 S2 O4 Zr1 . . 116.8(2) no
O5 S2 O4 Zr1 . . 0.0 no
O8 Zr1 O4 S2 4_655 . 95.80(12) no
O8 Zr1 O4 S2 . . -95.80(12) no
O2 Zr1 O4 S2 . . 180.0000(10) no
O1 Zr1 O4 S2 . . 180.0 no
O7 Zr1 O4 S2 4_655 . 50.97(18) no
O7 Zr1 O4 S2 . . -50.97(18) no
O5 Zr1 O4 S2 . . 0.0 no
O6 S2 O5 Zr1 4_655 . 115.6(3) no
O6 S2 O5 Zr1 . . -115.6(3) no
O4 S2 O5 Zr1 . . 0.0 no
O8 Zr1 O5 S2 4_655 . -80.75(11) no
O8 Zr1 O5 S2 . . 80.75(11) no
O2 Zr1 O5 S2 . . 180.000(3) no
O1 Zr1 O5 S2 . . 0.0000(10) no
O7 Zr1 O5 S2 4_655 . -143.32(11) no
O7 Zr1 O5 S2 . . 143.32(11) no
O4 Zr1 O5 S2 . . 0.0 no
O9 S3 O7 Zr1 . . 119.2(3) no
O10 S3 O7 Zr1 . . -114.4(3) no
O8 S3 O7 Zr1 . . 1.6(3) no
O8 Zr1 O7 S3 4_655 . 178.3(2) no
O8 Zr1 O7 S3 . . -1.2(2) no
O2 Zr1 O7 S3 . . 92.7(2) no
O1 Zr1 O7 S3 . . 46.4(3) no
O7 Zr1 O7 S3 4_655 . 178.57(12) no
O5 Zr1 O7 S3 . . -97.0(2) no
O4 Zr1 O7 S3 . . -52.8(3) no
O9 S3 O8 Zr1 . . -119.6(3) no
O10 S3 O8 Zr1 . . 113.7(3) no
O7 S3 O8 Zr1 . . -1.6(3) no
O8 Zr1 O8 S3 4_655 . -177.7(6) no
O2 Zr1 O8 S3 . . -82.0(3) no
O1 Zr1 O8 S3 . . -145.4(3) no
O7 Zr1 O8 S3 4_655 . 0.9(4) no
O7 Zr1 O8 S3 . . 1.2(2) no
O5 Zr1 O8 S3 . . 81.9(3) no
O4 Zr1 O8 S3 . . 144.1(3) no
N1 C1 C2 C3 . . 0.0(3) no
C1 C2 C3 C2 . 4_655 -0.1(6) no
N2 C4 C5 C6 . . 0.3(3) no
C4 C5 C6 C7 . . -0.8(6) no
C5 C6 C7 C8 . . 0.9(8) no
C4 N2 C8 C7 . . -0.1(7) no
C6 C7 C8 N2 . . -0.4(8) no
C9 C10 C11 C10 . 4_655 0.5(6) no
